data_7157744
loop_
_publ_author_name
'Yao, Chao'
'Wu, Piao'
'Huang, Yue'
'Chen, Yaoqi'
'Li, Lin'
'Li, Yue-Ming'

_publ_section_title
;
 Binaphthyl-based chiral ligands: design, synthesis and evaluation of
 their performance in enantioselective addition of diethylzinc to aromatic
 aldehydes.
;
_journal_issue 47
_journal_name_full 'Organic &amp; biomolecular chemistry'
_journal_page_first 9712
_journal_page_last 9725
_journal_paper_doi 10.1039/d0ob02127j
_journal_volume 18
_journal_year 2020
_chemical_absolute_configuration ad
_chemical_formula_moiety 'C36 H26 N2 O2'
_chemical_formula_sum 'C36 H26 N2 O2'
_chemical_formula_weight 518.59
_space_group_crystal_system trigonal
_space_group_IT_number 144
_space_group_name_Hall 'P 31'
_space_group_name_H-M_alt 'P 31'
_atom_sites_solution_hydrogens mixed
_atom_sites_solution_primary dual
_audit_creation_date 2019-01-16
_audit_creation_method
;
Olex2 1.2
(compiled 2018.05.29 svn.r3508 for OlexSys, GUI svn.r5506)
;
_audit_update_record
;
2020-10-17 deposited with the CCDC.	2020-11-17 downloaded from the CCDC.
;
_cell_angle_alpha 90
_cell_angle_beta 90
_cell_angle_gamma 120
_cell_formula_units_Z 3
_cell_length_a 12.96320(10)
_cell_length_b 12.96320(10)
_cell_length_c 16.2424(2)
_cell_measurement_reflns_used 12431
_cell_measurement_temperature 294
_cell_measurement_theta_max 79.1950
_cell_measurement_theta_min 2.7300
_cell_volume 2363.77(4)
_computing_cell_refinement 'CrysAlisPro 1.171.39.46 (Rigaku OD, 2018)'
_computing_data_collection 'CrysAlisPro 1.171.39.46 (Rigaku OD, 2018)'
_computing_data_reduction 'CrysAlisPro 1.171.39.46 (Rigaku OD, 2018)'
_computing_molecular_graphics 'Olex2 (Dolomanov et al., 2009)'
_computing_publication_material 'Olex2 (Dolomanov et al., 2009)'
_computing_structure_refinement 'ShelXL (Sheldrick, 2015)'
_computing_structure_solution 'ShelXT (Sheldrick, 2015)'
_diffrn_ambient_temperature 294
_diffrn_detector PILT
_diffrn_measured_fraction_theta_full 1.000
_diffrn_measured_fraction_theta_max 0.998
_diffrn_measurement_details
;
List of Runs (angles in degrees, time in seconds):

  # Type    Start    End  Width  t~exp~   \w     \q     \k     \f   Frames
#--------------------------------------------------------------------------
  1  \w      8.00  36.00   0.50    0.50    --    5.00  29.00 -11.00   56
  2  \w    -66.00 -21.00   0.50    0.50    --  -50.90  29.00 -11.00   90
  3  \w   -163.00-138.00   0.50    1.00    -- -110.00 -29.00-172.00   50
  4  \w    -85.00 -59.00   0.50    1.00    -- -110.00  29.00 -11.00   52
  5  \w    -49.00 -24.00   0.50    0.50    --  -50.90 -42.00  60.05   50
  6  \w   -139.00 -24.00   0.50    0.50    --  -50.90 -44.00 100.54  230
  7  \w   -186.00-149.00   0.50    1.00    -- -110.00 -42.00   1.12   74
  8  \w   -130.00 -97.00   0.50    1.00    -- -110.00  72.00-180.00   66
  9  \w   -190.00-113.00   0.50    1.00    -- -110.00 -49.00  75.21  154
 10  \w   -133.00 -83.00   0.50    1.00    -- -110.00 -60.00 110.15  100
 11  \w   -103.00 -49.00   0.50    1.00    -- -110.00  72.00  90.00  108
 12  \w   -122.00 -96.00   0.50    1.00    -- -110.00 -64.00   3.21   52
 13  \w   -166.00 -84.00   0.50    1.00    -- -110.00 -50.00  35.14  164
 14  \w   -168.00-142.00   0.50    1.00    -- -110.00 -42.00 122.79   52
 15  \w   -198.00-168.00   0.50    1.00    -- -110.00 -69.00  23.16   60
 16  \w   -134.00 -83.00   0.50    1.00    -- -110.00 -69.00  23.16  102
 17  \w   -195.00-103.00   0.50    1.00    -- -110.00 -41.00 -70.08  184
 18  \w   -105.00 -33.00   0.50    1.00    -- -110.00  48.00 143.24  144
 19  \w   -180.00-154.00   0.50    1.00    -- -110.00 -64.00   3.21   52
 20  \w   -130.00 -88.00   0.50    1.00    -- -110.00 -43.00 -11.79   84
 21  \w    -95.00 -70.00   0.50    1.00    -- -110.00  72.00 120.00   50
 22  \w   -123.00 -97.00   0.50    1.00    -- -110.00 -42.00   1.12   52
 23  \w   -199.00 -90.00   0.50    1.00    -- -110.00 -51.00 -54.56  218
 24  \w    -97.00 -71.00   0.50    1.00    -- -110.00  57.00 150.00   52
 25  \w   -127.00-101.00   0.50    1.00    -- -110.00  72.00 150.00   52
 26  \w   -137.00 -74.00   0.50    1.00    -- -110.00  57.00  60.00  126
;
_diffrn_measurement_device 'four-circle diffractometer'
_diffrn_measurement_device_type 'XtaLAB AFC12 (RCD3): Kappa single'
_diffrn_measurement_method '\w scans'
_diffrn_orient_matrix_type 'CrysAlisPro convention (1999,Acta A55,543-557)'
_diffrn_orient_matrix_UB_11 -0.0978241000
_diffrn_orient_matrix_UB_12 0.0344163000
_diffrn_orient_matrix_UB_13 -0.0011927000
_diffrn_orient_matrix_UB_21 0.0894600000
_diffrn_orient_matrix_UB_22 0.1227089000
_diffrn_orient_matrix_UB_23 -0.0361474000
_diffrn_orient_matrix_UB_31 -0.0355350000
_diffrn_orient_matrix_UB_32 -0.0509810000
_diffrn_orient_matrix_UB_33 -0.0876543000
_diffrn_radiation_monochromator mirror
_diffrn_radiation_probe x-ray
_diffrn_radiation_type CuK\a
_diffrn_radiation_wavelength 1.54184
_diffrn_reflns_av_R_equivalents 0.0170
_diffrn_reflns_av_unetI/netI 0.0198
_diffrn_reflns_Laue_measured_fraction_full 1.000
_diffrn_reflns_Laue_measured_fraction_max 0.998
_diffrn_reflns_limit_h_max 16
_diffrn_reflns_limit_h_min -16
_diffrn_reflns_limit_k_max 14
_diffrn_reflns_limit_k_min -16
_diffrn_reflns_limit_l_max 18
_diffrn_reflns_limit_l_min -20
_diffrn_reflns_number 21690
_diffrn_reflns_point_group_measured_fraction_full 0.922
_diffrn_reflns_point_group_measured_fraction_max 0.902
_diffrn_reflns_theta_full 69.000
_diffrn_reflns_theta_max 79.925
_diffrn_reflns_theta_min 3.938
_diffrn_source 'Rotating-anode X-ray tube'
_diffrn_source_type 'Rigaku (Cu) X-ray Source'
_diffrn_standards_decay_% 0
_diffrn_standards_interval_count 0
_diffrn_standards_interval_time 0
_diffrn_standards_number 0
_exptl_absorpt_coefficient_mu 0.534
_exptl_absorpt_correction_T_max 1.00000
_exptl_absorpt_correction_T_min 0.60043
_exptl_absorpt_correction_type multi-scan
_exptl_absorpt_process_details
;
CrysAlisPro 1.171.39.46 (Rigaku Oxford Diffraction, 2018)
Empirical absorption correction using spherical harmonics,
 implemented in SCALE3 ABSPACK scaling algorithm.
;
_exptl_crystal_colour colourless
_exptl_crystal_colour_primary colourless
_exptl_crystal_density_diffrn 1.093
_exptl_crystal_description block
_exptl_crystal_F_000 816
_exptl_crystal_size_max 0.34
_exptl_crystal_size_mid 0.26
_exptl_crystal_size_min 0.24
_refine_diff_density_max 0.123
_refine_diff_density_min -0.094
_refine_diff_density_rms 0.030
_refine_ls_abs_structure_details
;
 Flack x determined using 2415 quotients [(I+)-(I-)]/[(I+)+(I-)]
 (Parsons, Flack and Wagner, Acta Cryst. B69 (2013) 249-259).
;
_refine_ls_abs_structure_Flack 0.11(8)
_refine_ls_extinction_coef 0.0095(7)
_refine_ls_extinction_expression Fc^*^=kFc[1+0.001xFc^2^\l^3^/sin(2\q)]^-1/4^
_refine_ls_extinction_method 'SHELXL-2018/3 (Sheldrick 2018)'
_refine_ls_goodness_of_fit_ref 1.100
_refine_ls_hydrogen_treatment mixed
_refine_ls_matrix_type full
_refine_ls_number_parameters 397
_refine_ls_number_reflns 6231
_refine_ls_number_restraints 75
_refine_ls_restrained_S_all 1.112
_refine_ls_R_factor_all 0.0347
_refine_ls_R_factor_gt 0.0329
_refine_ls_shift/su_max 0.003
_refine_ls_shift/su_mean 0.000
_refine_ls_structure_factor_coef Fsqd
_refine_ls_weighting_details 'w=1/[\s^2^(Fo^2^)+(0.0625P)^2^+0.0188P] where P=(Fo^2^+2Fc^2^)/3'
_refine_ls_weighting_scheme calc
_refine_ls_wR_factor_gt 0.0963
_refine_ls_wR_factor_ref 0.0987
_reflns_Friedel_coverage 0.808
_reflns_Friedel_fraction_full 0.845
_reflns_Friedel_fraction_max 0.806
_reflns_number_gt 5726
_reflns_number_total 6231
_reflns_threshold_expression 'I > 2\s(I)'
_cod_data_source_file d0ob02127j2.cif
_cod_data_source_block p20190115a_sq
_cod_depositor_comments 'Adding full bibliography for 7157743--7157745.cif.'
_cod_original_cell_volume 2363.77(5)
_cod_database_code 7157744
_shelx_shelxl_version_number 2018/3
_chemical_oxdiff_formula C37H27NO3
_shelx_space_group_comment
;
The symmetry employed for this shelxl refinement is uniquely defined
by the following loop, which should always be used as a source of
symmetry information in preference to the above space-group names.
They are only intended as comments.
;
_reflns_odcompleteness_completeness 98.94
_reflns_odcompleteness_iscentric 1
_reflns_odcompleteness_theta 80.95
_olex2_refinement_description
;
1. Fixed Uiso
 At 1.2 times of:
  All C(H) groups, All C(H,H) groups
2. Restrained distances
 C23-C24 = C23-C24A
 1.5 with sigma of 0.01
3. Uiso/Uaniso restraints and constraints
Uanis(C24) \\sim Ueq, Uanis(C25) \\sim Ueq, Uanis(C26) \\sim Ueq, Uanis(C27)
\\sim Ueq, Uanis(C28) \\sim Ueq, Uanis(C29) \\sim Ueq: with sigma of 0.01 and
sigma for terminal atoms of 0.02
Uanis(C24A) \\sim Ueq, Uanis(C25A) \\sim Ueq, Uanis(C26A) \\sim Ueq,
Uanis(C27A) \\sim Ueq, Uanis(C28A) \\sim Ueq, Uanis(C29A) \\sim Ueq: with sigma
of 0.01 and sigma for terminal atoms of 0.02
4. Others
 Sof(H23A)=Sof(C24A)=Sof(C25A)=Sof(H25A)=Sof(C26A)=Sof(H26A)=Sof(C27A)=
 Sof(H27A)=Sof(C28A)=Sof(H28A)=Sof(C29A)=Sof(H29A)=1-FVAR(1)
 Sof(H23)=Sof(C24)=Sof(C25)=Sof(H25)=Sof(C26)=Sof(H26)=Sof(C27)=Sof(H27)=
 Sof(C28)=Sof(H28)=Sof(C29)=Sof(H29)=FVAR(1)
5.a Ternary CH refined with riding coordinates:
 C23(H23), C23(H23A)
5.b Secondary CH2 refined with riding coordinates:
 C22(H22A,H22B)
5.c Aromatic/amide H refined with riding coordinates:
 C3(H3), C4(H4), C7(H7), C8(H8), C9(H9), C10(H10), C13(H13), C14(H14),
 C17(H17), C18(H18), C19(H19), C20(H20), C25(H25), C26(H26), C27(H27), C28(H28),
  C29(H29), C32(H32), C33(H33), C34(H34), C35(H35), C36(H36), C25A(H25A),
 C26A(H26A), C27A(H27A), C28A(H28A), C29A(H29A)
5.d Fitted hexagon refined as free rotating group:
 C24(C25,C26,C27,C28,C29), C24A(C25A,C26A,C27A,C28A,C29A)
;
_platon_squeeze_void_probe_radius 1.20
_olex2_submission_special_instructions 'No special instructions were received'
_oxdiff_exptl_absorpt_empirical_details
;
Empirical correction (ABSPACK) includes:
- Absorption correction using spherical harmonics
- Frame scaling
;
_oxdiff_exptl_absorpt_empirical_full_max 1.434
_oxdiff_exptl_absorpt_empirical_full_min 0.778

loop_
_space_group_symop_operation_xyz
'x, y, z'
'-y, x-y, z+1/3'
'-x+y, -x, z+2/3'

loop_
_atom_site_label
_atom_site_type_symbol
_atom_site_fract_x
_atom_site_fract_y
_atom_site_fract_z
_atom_site_U_iso_or_equiv
_atom_site_adp_type
_atom_site_occupancy
_atom_site_site_symmetry_order
_atom_site_calc_flag
_atom_site_refinement_flags_posn
_atom_site_refinement_flags_adp
_atom_site_refinement_flags_occupancy
_atom_site_disorder_assembly
_atom_site_disorder_group
O1 O 0.16324(15) 0.64829(14) 0.49581(12) 0.1039(4) Uani 1 1 d . . . . .
O2 O 0.4198(2) 0.32064(16) 0.44056(19) 0.1416(8) Uani 1 1 d . . . . .
N2 N 0.43931(14) 0.50465(13) 0.44348(12) 0.0858(4) Uani 1 1 d . . . . .
H2 H 0.412(2) 0.542(2) 0.4693(16) 0.095(7) Uiso 1 1 d . . . . .
N1 N 0.32057(15) 0.62354(13) 0.51538(12) 0.0893(4) Uani 1 1 d . . . . .
C1 C 0.14846(14) 0.37297(15) 0.44563(13) 0.0796(4) Uani 1 1 d . . . . .
C2 C 0.15568(15) 0.48105(16) 0.42862(13) 0.0813(4) Uani 1 1 d . . . . .
C3 C 0.1015(2) 0.49552(19) 0.35762(15) 0.0946(5) Uani 1 1 d . . . . .
H3 H 0.107219 0.568761 0.347165 0.114 Uiso 1 1 calc R . . . .
C4 C 0.0411(2) 0.4040(2) 0.30450(16) 0.0990(6) Uani 1 1 d . . . . .
H4 H 0.005373 0.414960 0.258253 0.119 Uiso 1 1 calc R . . . .
C5 C 0.03192(17) 0.29267(18) 0.31851(15) 0.0924(5) Uani 1 1 d . . . . .
C6 C 0.08554(15) 0.27595(15) 0.38961(14) 0.0836(4) Uani 1 1 d . . . . .
C7 C 0.0736(2) 0.16232(18) 0.40220(19) 0.1021(6) Uani 1 1 d . . . . .
H7 H 0.107410 0.149313 0.448717 0.123 Uiso 1 1 calc R . . . .
C8 C 0.0138(3) 0.0718(2) 0.3477(2) 0.1236(10) Uani 1 1 d . . . . .
H8 H 0.007602 -0.001857 0.357058 0.148 Uiso 1 1 calc R . . . .
C9 C -0.0382(3) 0.0891(2) 0.2778(2) 0.1270(10) Uani 1 1 d . . . . .
H9 H -0.079056 0.026792 0.240892 0.152 Uiso 1 1 calc R . . . .
C10 C -0.0296(2) 0.1957(2) 0.26347(19) 0.1119(7) Uani 1 1 d . . . . .
H10 H -0.064738 0.205737 0.216541 0.134 Uiso 1 1 calc R . . . .
C11 C 0.19035(15) 0.34905(14) 0.52501(13) 0.0809(4) Uani 1 1 d . . . . .
C12 C 0.29812(16) 0.35271(14) 0.53314(15) 0.0861(5) Uani 1 1 d . . . . .
C13 C 0.3283(2) 0.31979(16) 0.60885(18) 0.0986(7) Uani 1 1 d . . . . .
H13 H 0.400109 0.320390 0.613428 0.118 Uiso 1 1 calc R . . . .
C14 C 0.2547(2) 0.28776(17) 0.67405(18) 0.1066(8) Uani 1 1 d . . . . .
H14 H 0.277373 0.267990 0.723218 0.128 Uiso 1 1 calc R . . . .
C15 C 0.1441(2) 0.28346(15) 0.66959(15) 0.0962(6) Uani 1 1 d . . . . .
C16 C 0.11013(17) 0.31241(15) 0.59378(14) 0.0873(5) Uani 1 1 d . . . . .
C17 C -0.0040(2) 0.3022(2) 0.58934(18) 0.1028(6) Uani 1 1 d . . . . .
H17 H -0.028816 0.320061 0.540325 0.123 Uiso 1 1 calc R . . . .
C18 C -0.0774(2) 0.2667(3) 0.6557(2) 0.1217(8) Uani 1 1 d . . . . .
H18 H -0.152088 0.259898 0.651256 0.146 Uiso 1 1 calc R . . . .
C19 C -0.0430(3) 0.2401(2) 0.7308(2) 0.1203(9) Uani 1 1 d . . . . .
H19 H -0.094134 0.216389 0.775845 0.144 Uiso 1 1 calc R . . . .
C20 C 0.0645(3) 0.2493(2) 0.73720(17) 0.1144(8) Uani 1 1 d . . . . .
H20 H 0.087443 0.232670 0.787458 0.137 Uiso 1 1 calc R . . . .
C21 C 0.21959(17) 0.58557(16) 0.48357(13) 0.0841(4) Uani 1 1 d . . . . .
C22 C 0.2395(2) 0.7453(2) 0.55016(18) 0.1046(6) Uani 1 1 d . . . . .
H22A H 0.202100 0.736197 0.603451 0.126 Uiso 1 1 calc R . . . .
H22B H 0.257235 0.821305 0.526768 0.126 Uiso 1 1 calc R . . . .
C23 C 0.3532(2) 0.73703(17) 0.55808(16) 0.0941(5) Uani 1 1 d D . . . .
H23 H 0.371456 0.732846 0.616106 0.113 Uiso 0.48(4) 1 calc R . P A 1
H23A H 0.365568 0.727640 0.616490 0.113 Uiso 0.52(4) 1 calc R . P A 2
C24 C 0.4630(7) 0.8374(10) 0.5134(9) 0.087(3) Uani 0.48(4) 1 d D U P A 1
C25 C 0.5743(9) 0.8939(10) 0.5509(10) 0.096(2) Uani 0.48(4) 1 d G U P A 1
H25 H 0.583314 0.871967 0.603777 0.115 Uiso 0.48(4) 1 calc R . P A 1
C26 C 0.6720(7) 0.9833(9) 0.5095(13) 0.110(3) Uani 0.48(4) 1 d G U P A 1
H26 H 0.746422 1.021190 0.534672 0.132 Uiso 0.48(4) 1 calc R . P A 1
C27 C 0.6585(11) 1.0162(7) 0.4306(13) 0.120(3) Uani 0.48(4) 1 d G U P A 1
H27 H 0.723870 1.076012 0.402854 0.143 Uiso 0.48(4) 1 calc R . P A 1
C28 C 0.5472(15) 0.9596(10) 0.3930(9) 0.117(3) Uani 0.48(4) 1 d G U P A 1
H28 H 0.538210 0.981614 0.340140 0.140 Uiso 0.48(4) 1 calc R . P A 1
C29 C 0.4495(10) 0.8702(11) 0.4344(9) 0.105(3) Uani 0.48(4) 1 d G U P A 1
H29 H 0.375100 0.832389 0.409243 0.125 Uiso 0.48(4) 1 calc R . P A 1
C30 C 0.38941(16) 0.38972(16) 0.46626(16) 0.0908(5) Uani 1 1 d . . . . .
C31 C 0.54180(15) 0.57042(17) 0.39414(14) 0.0834(4) Uani 1 1 d . . . . .
C32 C 0.60732(18) 0.69230(18) 0.40716(16) 0.0917(5) Uani 1 1 d . . . . .
H32 H 0.582546 0.727027 0.446799 0.110 Uiso 1 1 calc R . . . .
C33 C 0.7089(2) 0.7627(2) 0.36195(18) 0.1029(6) Uani 1 1 d . . . . .
H33 H 0.752670 0.844246 0.371846 0.123 Uiso 1 1 calc R . . . .
C34 C 0.7456(2) 0.7132(3) 0.30270(18) 0.1086(7) Uani 1 1 d . . . . .
H34 H 0.813996 0.760663 0.272158 0.130 Uiso 1 1 calc R . . . .
C35 C 0.6807(2) 0.5934(3) 0.28884(18) 0.1152(8) Uani 1 1 d . . . . .
H35 H 0.705561 0.559840 0.248381 0.138 Uiso 1 1 calc R . . . .
C36 C 0.57827(19) 0.5203(2) 0.33388(18) 0.1018(6) Uani 1 1 d . . . . .
H36 H 0.534963 0.438879 0.323565 0.122 Uiso 1 1 calc R . . . .
C24A C 0.4632(7) 0.8396(11) 0.5256(9) 0.098(3) Uani 0.52(4) 1 d D U P A 2
C25A C 0.4685(9) 0.8844(10) 0.4471(9) 0.109(2) Uani 0.52(4) 1 d G U P A 2
H25A H 0.399724 0.854827 0.415334 0.130 Uiso 0.52(4) 1 calc R . P A 2
C26A C 0.5764(12) 0.9736(9) 0.4159(9) 0.121(3) Uani 0.52(4) 1 d G U P A 2
H26A H 0.579897 1.003601 0.363374 0.145 Uiso 0.52(4) 1 calc R . P A 2
C27A C 0.6791(8) 1.0178(7) 0.4634(12) 0.117(3) Uani 0.52(4) 1 d G U P A 2
H27A H 0.751352 1.077476 0.442547 0.140 Uiso 0.52(4) 1 calc R . P A 2
C28A C 0.6739(7) 0.9730(9) 0.5419(11) 0.108(3) Uani 0.52(4) 1 d G U P A 2
H28A H 0.742639 1.002575 0.573680 0.129 Uiso 0.52(4) 1 calc R . P A 2
C29A C 0.5660(10) 0.8838(11) 0.5731(9) 0.103(2) Uani 0.52(4) 1 d G U P A 2
H29A H 0.562467 0.853801 0.625642 0.124 Uiso 0.52(4) 1 calc R . P A 2

loop_
_atom_site_aniso_label
_atom_site_aniso_U_11
_atom_site_aniso_U_22
_atom_site_aniso_U_33
_atom_site_aniso_U_23
_atom_site_aniso_U_13
_atom_site_aniso_U_12
O1 0.1018(9) 0.0949(9) 0.1426(12) -0.0098(8) -0.0011(8) 0.0700(8)
O2 0.1338(14) 0.0863(9) 0.229(3) -0.0109(12) 0.0264(15) 0.0732(10)
N2 0.0741(7) 0.0703(7) 0.1239(12) -0.0132(7) -0.0037(7) 0.0442(6)
N1 0.0901(9) 0.0673(7) 0.1232(12) -0.0081(7) -0.0058(8) 0.0488(7)
C1 0.0649(7) 0.0678(8) 0.1114(12) 0.0035(8) -0.0020(7) 0.0372(6)
C2 0.0720(8) 0.0737(9) 0.1086(12) 0.0049(8) 0.0027(8) 0.0442(7)
C3 0.0925(12) 0.0846(11) 0.1217(15) 0.0089(10) -0.0034(10) 0.0555(10)
C4 0.0901(11) 0.0986(13) 0.1167(15) 0.0082(11) -0.0131(10) 0.0535(11)
C5 0.0729(9) 0.0850(10) 0.1171(14) 0.0013(9) -0.0096(9) 0.0376(8)
C6 0.0653(8) 0.0709(8) 0.1157(13) 0.0002(8) -0.0073(8) 0.0350(7)
C7 0.0904(12) 0.0727(9) 0.1442(18) -0.0094(10) -0.0292(12) 0.0416(9)
C8 0.1133(17) 0.0769(11) 0.178(3) -0.0220(14) -0.0458(18) 0.0455(11)
C9 0.1145(18) 0.0938(15) 0.159(3) -0.0310(16) -0.0458(18) 0.0415(13)
C10 0.0946(13) 0.0991(14) 0.1296(18) -0.0085(12) -0.0287(13) 0.0391(11)
C11 0.0735(8) 0.0583(7) 0.1128(12) -0.0010(7) -0.0107(8) 0.0345(6)
C12 0.0785(9) 0.0548(7) 0.1293(14) -0.0085(8) -0.0205(9) 0.0365(6)
C13 0.0970(12) 0.0640(8) 0.1415(19) -0.0055(10) -0.0331(13) 0.0452(9)
C14 0.1214(17) 0.0634(9) 0.1262(18) 0.0001(10) -0.0352(15) 0.0395(10)
C15 0.1041(14) 0.0532(7) 0.1123(13) 0.0012(8) -0.0133(11) 0.0251(8)
C16 0.0805(10) 0.0590(7) 0.1127(13) -0.0006(8) -0.0073(9) 0.0276(7)
C17 0.0822(11) 0.0955(13) 0.1215(16) 0.0050(11) 0.0019(10) 0.0375(10)
C18 0.0904(14) 0.1098(17) 0.142(2) -0.0023(15) 0.0104(14) 0.0325(13)
C19 0.1128(18) 0.0931(14) 0.1195(19) 0.0006(12) 0.0106(14) 0.0248(13)
C20 0.131(2) 0.0716(10) 0.1094(16) 0.0034(10) -0.0120(14) 0.0267(11)
C21 0.0852(10) 0.0719(8) 0.1102(12) 0.0046(8) 0.0055(9) 0.0504(8)
C22 0.1150(15) 0.0871(12) 0.1325(18) -0.0090(11) 0.0091(13) 0.0661(12)
C23 0.1090(13) 0.0748(10) 0.1130(13) -0.0102(9) -0.0064(11) 0.0569(10)
C24 0.093(5) 0.060(4) 0.116(5) -0.017(3) -0.001(3) 0.044(3)
C25 0.096(4) 0.076(3) 0.125(5) -0.019(3) -0.013(3) 0.049(3)
C26 0.114(4) 0.094(5) 0.124(8) -0.020(5) -0.014(5) 0.054(4)
C27 0.114(5) 0.082(3) 0.155(8) -0.017(4) 0.002(6) 0.043(4)
C28 0.128(6) 0.096(4) 0.129(6) -0.004(4) -0.002(5) 0.058(4)
C29 0.113(4) 0.081(4) 0.130(6) -0.002(4) -0.005(4) 0.057(3)
C30 0.0759(9) 0.0700(9) 0.1385(16) -0.0182(9) -0.0166(10) 0.0455(8)
C31 0.0670(8) 0.0855(10) 0.1083(12) -0.0130(9) -0.0117(8) 0.0460(8)
C32 0.0811(10) 0.0829(10) 0.1158(14) -0.0057(9) 0.0015(9) 0.0445(9)
C33 0.0800(11) 0.0973(13) 0.1337(18) 0.0010(12) -0.0007(11) 0.0460(10)
C34 0.0756(11) 0.1301(19) 0.1305(18) 0.0070(14) 0.0016(10) 0.0592(12)
C35 0.0903(13) 0.151(2) 0.1284(19) -0.0228(16) -0.0017(12) 0.0786(16)
C36 0.0805(11) 0.1075(14) 0.1299(16) -0.0320(12) -0.0152(11) 0.0565(11)
C24A 0.118(7) 0.082(5) 0.115(5) -0.016(3) -0.008(4) 0.065(5)
C25A 0.107(4) 0.084(4) 0.127(6) -0.007(4) -0.009(4) 0.042(3)
C26A 0.126(6) 0.085(3) 0.128(5) 0.004(4) -0.007(5) 0.034(4)
C27A 0.113(4) 0.087(3) 0.140(8) -0.005(4) -0.005(5) 0.042(3)
C28A 0.108(4) 0.093(3) 0.124(7) -0.016(4) -0.009(3) 0.051(3)
C29A 0.112(5) 0.091(4) 0.119(5) -0.017(3) 0.001(3) 0.060(3)

loop_
_atom_type_symbol
_atom_type_description
_atom_type_scat_dispersion_real
_atom_type_scat_dispersion_imag
_atom_type_scat_source
C C 0.0181 0.0091 'International Tables Vol C Tables 4.2.6.8 and 6.1.1.4'
H H 0.0000 0.0000 'International Tables Vol C Tables 4.2.6.8 and 6.1.1.4'
N N 0.0311 0.0180 'International Tables Vol C Tables 4.2.6.8 and 6.1.1.4'
O O 0.0492 0.0322 'International Tables Vol C Tables 4.2.6.8 and 6.1.1.4'

loop_
_geom_angle_atom_site_label_1
_geom_angle_atom_site_label_2
_geom_angle_atom_site_label_3
_geom_angle
_geom_angle_site_symmetry_1
_geom_angle_site_symmetry_3
_geom_angle_publ_flag
C21 O1 C22 105.82(16) . . ?
C30 N2 H2 113.3(17) . . ?
C30 N2 C31 127.56(16) . . ?
C31 N2 H2 118.2(17) . . ?
C21 N1 C23 107.76(15) . . ?
C2 C1 C6 118.87(17) . . ?
C2 C1 C11 122.40(17) . . ?
C6 C1 C11 118.28(15) . . ?
C1 C2 C3 120.77(18) . . ?
C1 C2 C21 121.94(17) . . ?
C3 C2 C21 117.29(15) . . ?
C2 C3 H3 119.6 . . ?
C4 C3 C2 120.79(17) . . ?
C4 C3 H3 119.6 . . ?
C3 C4 H4 119.6 . . ?
C3 C4 C5 120.7(2) . . ?
C5 C4 H4 119.6 . . ?
C4 C5 C6 119.5(2) . . ?
C4 C5 C10 122.0(2) . . ?
C10 C5 C6 118.6(2) . . ?
C5 C6 C1 119.37(16) . . ?
C7 C6 C1 122.66(19) . . ?
C7 C6 C5 117.97(19) . . ?
C6 C7 H7 119.3 . . ?
C8 C7 C6 121.4(2) . . ?
C8 C7 H7 119.3 . . ?
C7 C8 H8 119.9 . . ?
C7 C8 C9 120.3(2) . . ?
C9 C8 H8 119.9 . . ?
C8 C9 H9 119.8 . . ?
C10 C9 C8 120.4(2) . . ?
C10 C9 H9 119.8 . . ?
C5 C10 H10 119.3 . . ?
C9 C10 C5 121.4(2) . . ?
C9 C10 H10 119.3 . . ?
C12 C11 C1 122.91(18) . . ?
C12 C11 C16 119.36(18) . . ?
C16 C11 C1 117.58(15) . . ?
C11 C12 C13 119.9(2) . . ?
C11 C12 C30 124.45(19) . . ?
C13 C12 C30 115.61(18) . . ?
C12 C13 H13 119.5 . . ?
C14 C13 C12 121.0(2) . . ?
C14 C13 H13 119.5 . . ?
C13 C14 H14 119.2 . . ?
C13 C14 C15 121.5(2) . . ?
C15 C14 H14 119.2 . . ?
C14 C15 C16 118.6(2) . . ?
C14 C15 C20 122.7(2) . . ?
C20 C15 C16 118.7(2) . . ?
C15 C16 C11 119.53(18) . . ?
C17 C16 C11 122.7(2) . . ?
C17 C16 C15 117.8(2) . . ?
C16 C17 H17 119.6 . . ?
C18 C17 C16 120.8(3) . . ?
C18 C17 H17 119.6 . . ?
C17 C18 H18 119.3 . . ?
C17 C18 C19 121.4(3) . . ?
C19 C18 H18 119.3 . . ?
C18 C19 H19 120.3 . . ?
C20 C19 C18 119.4(3) . . ?
C20 C19 H19 120.3 . . ?
C15 C20 H20 119.0 . . ?
C19 C20 C15 121.9(3) . . ?
C19 C20 H20 119.0 . . ?
O1 C21 C2 114.54(17) . . ?
N1 C21 O1 118.32(18) . . ?
N1 C21 C2 127.04(15) . . ?
O1 C22 H22A 110.8 . . ?
O1 C22 H22B 110.8 . . ?
O1 C22 C23 104.63(15) . . ?
H22A C22 H22B 108.9 . . ?
C23 C22 H22A 110.8 . . ?
C23 C22 H22B 110.8 . . ?
N1 C23 C22 102.87(18) . . ?
N1 C23 H23 110.6 . . ?
N1 C23 H23A 108.2 . . ?
N1 C23 C24 107.5(6) . . ?
C22 C23 H23 110.6 . . ?
C22 C23 H23A 108.2 . . ?
C22 C23 C24 114.4(5) . . ?
C24 C23 H23 110.6 . . ?
C24A C23 N1 113.2(7) . . ?
C24A C23 C22 115.8(6) . . ?
C24A C23 H23A 108.2 . . ?
C25 C24 C23 120.9(7) . . ?
C25 C24 C29 120.0 . . ?
C29 C24 C23 119.1(7) . . ?
C24 C25 H25 120.0 . . ?
C24 C25 C26 120.0 . . ?
C26 C25 H25 120.0 . . ?
C25 C26 H26 120.0 . . ?
C27 C26 C25 120.0 . . ?
C27 C26 H26 120.0 . . ?
C26 C27 H27 120.0 . . ?
C28 C27 C26 120.0 . . ?
C28 C27 H27 120.0 . . ?
C27 C28 H28 120.0 . . ?
C27 C28 C29 120.0 . . ?
C29 C28 H28 120.0 . . ?
C24 C29 H29 120.0 . . ?
C28 C29 C24 120.0 . . ?
C28 C29 H29 120.0 . . ?
O2 C30 N2 124.5(2) . . ?
O2 C30 C12 120.5(2) . . ?
N2 C30 C12 114.80(15) . . ?
C32 C31 N2 117.13(17) . . ?
C36 C31 N2 123.83(19) . . ?
C36 C31 C32 119.0(2) . . ?
C31 C32 H32 119.6 . . ?
C33 C32 C31 120.7(2) . . ?
C33 C32 H32 119.6 . . ?
C32 C33 H33 119.8 . . ?
C34 C33 C32 120.3(2) . . ?
C34 C33 H33 119.8 . . ?
C33 C34 H34 120.4 . . ?
C35 C34 C33 119.3(2) . . ?
C35 C34 H34 120.4 . . ?
C34 C35 H35 119.2 . . ?
C34 C35 C36 121.5(2) . . ?
C36 C35 H35 119.2 . . ?
C31 C36 C35 119.1(2) . . ?
C31 C36 H36 120.5 . . ?
C35 C36 H36 120.5 . . ?
C25A C24A C23 121.8(7) . . ?
C25A C24A C29A 120.0 . . ?
C29A C24A C23 117.9(7) . . ?
C24A C25A H25A 120.0 . . ?
C26A C25A C24A 120.0 . . ?
C26A C25A H25A 120.0 . . ?
C25A C26A H26A 120.0 . . ?
C25A C26A C27A 120.0 . . ?
C27A C26A H26A 120.0 . . ?
C26A C27A H27A 120.0 . . ?
C28A C27A C26A 120.0 . . ?
C28A C27A H27A 120.0 . . ?
C27A C28A H28A 120.0 . . ?
C29A C28A C27A 120.0 . . ?
C29A C28A H28A 120.0 . . ?
C24A C29A H29A 120.0 . . ?
C28A C29A C24A 120.0 . . ?
C28A C29A H29A 120.0 . . ?

loop_
_geom_bond_atom_site_label_1
_geom_bond_atom_site_label_2
_geom_bond_distance
_geom_bond_site_symmetry_2
_geom_bond_publ_flag
O1 C21 1.352(2) . ?
O1 C22 1.448(3) . ?
O2 C30 1.218(2) . ?
N2 H2 0.85(3) . ?
N2 C30 1.346(3) . ?
N2 C31 1.415(3) . ?
N1 C21 1.256(3) . ?
N1 C23 1.484(2) . ?
C1 C2 1.384(2) . ?
C1 C6 1.431(3) . ?
C1 C11 1.491(3) . ?
C2 C3 1.411(3) . ?
C2 C21 1.482(3) . ?
C3 H3 0.9300 . ?
C3 C4 1.355(4) . ?
C4 H4 0.9300 . ?
C4 C5 1.406(3) . ?
C5 C6 1.419(3) . ?
C5 C10 1.419(4) . ?
C6 C7 1.417(3) . ?
C7 H7 0.9300 . ?
C7 C8 1.361(4) . ?
C8 H8 0.9300 . ?
C8 C9 1.394(5) . ?
C9 H9 0.9300 . ?
C9 C10 1.350(4) . ?
C10 H10 0.9300 . ?
C11 C12 1.380(2) . ?
C11 C16 1.435(3) . ?
C12 C13 1.419(3) . ?
C12 C30 1.498(3) . ?
C13 H13 0.9300 . ?
C13 C14 1.344(4) . ?
C14 H14 0.9300 . ?
C14 C15 1.408(4) . ?
C15 C16 1.420(3) . ?
C15 C20 1.418(4) . ?
C16 C17 1.420(3) . ?
C17 H17 0.9300 . ?
C17 C18 1.357(4) . ?
C18 H18 0.9300 . ?
C18 C19 1.399(5) . ?
C19 H19 0.9300 . ?
C19 C20 1.343(5) . ?
C20 H20 0.9300 . ?
C22 H22A 0.9700 . ?
C22 H22B 0.9700 . ?
C22 C23 1.535(3) . ?
C23 H23 0.9800 . ?
C23 H23A 0.9800 . ?
C23 C24 1.548(7) . ?
C23 C24A 1.478(7) . ?
C24 C25 1.3900 . ?
C24 C29 1.3900 . ?
C25 H25 0.9300 . ?
C25 C26 1.3900 . ?
C26 H26 0.9300 . ?
C26 C27 1.3900 . ?
C27 H27 0.9300 . ?
C27 C28 1.3900 . ?
C28 H28 0.9300 . ?
C28 C29 1.3900 . ?
C29 H29 0.9300 . ?
C31 C32 1.386(3) . ?
C31 C36 1.382(3) . ?
C32 H32 0.9300 . ?
C32 C33 1.380(3) . ?
C33 H33 0.9300 . ?
C33 C34 1.367(4) . ?
C34 H34 0.9300 . ?
C34 C35 1.365(4) . ?
C35 H35 0.9300 . ?
C35 C36 1.392(4) . ?
C36 H36 0.9300 . ?
C24A C25A 1.3900 . ?
C24A C29A 1.3900 . ?
C25A H25A 0.9300 . ?
C25A C26A 1.3900 . ?
C26A H26A 0.9300 . ?
C26A C27A 1.3900 . ?
C27A H27A 0.9300 . ?
C27A C28A 1.3900 . ?
C28A H28A 0.9300 . ?
C28A C29A 1.3900 . ?
C29A H29A 0.9300 . ?

loop_
_geom_torsion_atom_site_label_1
_geom_torsion_atom_site_label_2
_geom_torsion_atom_site_label_3
_geom_torsion_atom_site_label_4
_geom_torsion
_geom_torsion_site_symmetry_1
_geom_torsion_site_symmetry_2
_geom_torsion_site_symmetry_3
_geom_torsion_site_symmetry_4
_geom_torsion_publ_flag
O1 C22 C23 N1 -7.6(2) . . . . ?
O1 C22 C23 C24 108.6(7) . . . . ?
O1 C22 C23 C24A 116.4(7) . . . . ?
N2 C31 C32 C33 179.6(2) . . . . ?
N2 C31 C36 C35 -180.0(2) . . . . ?
N1 C23 C24 C25 -110.0(7) . . . . ?
N1 C23 C24 C29 69.6(8) . . . . ?
N1 C23 C24A C25A 68.1(9) . . . . ?
N1 C23 C24A C29A -105.9(7) . . . . ?
C1 C2 C3 C4 0.0(3) . . . . ?
C1 C2 C21 O1 -138.26(19) . . . . ?
C1 C2 C21 N1 45.5(3) . . . . ?
C1 C6 C7 C8 -179.6(3) . . . . ?
C1 C11 C12 C13 -175.00(15) . . . . ?
C1 C11 C12 C30 4.9(3) . . . . ?
C1 C11 C16 C15 177.17(15) . . . . ?
C1 C11 C16 C17 -2.1(3) . . . . ?
C2 C1 C6 C5 -0.2(3) . . . . ?
C2 C1 C6 C7 -179.9(2) . . . . ?
C2 C1 C11 C12 -101.2(2) . . . . ?
C2 C1 C11 C16 83.3(2) . . . . ?
C2 C3 C4 C5 -0.5(3) . . . . ?
C3 C2 C21 O1 41.6(3) . . . . ?
C3 C2 C21 N1 -134.7(2) . . . . ?
C3 C4 C5 C6 0.7(3) . . . . ?
C3 C4 C5 C10 -179.3(2) . . . . ?
C4 C5 C6 C1 -0.3(3) . . . . ?
C4 C5 C6 C7 179.4(2) . . . . ?
C4 C5 C10 C9 -179.7(3) . . . . ?
C5 C6 C7 C8 0.7(4) . . . . ?
C6 C1 C2 C3 0.4(3) . . . . ?
C6 C1 C2 C21 -179.82(17) . . . . ?
C6 C1 C11 C12 86.6(2) . . . . ?
C6 C1 C11 C16 -88.8(2) . . . . ?
C6 C5 C10 C9 0.3(4) . . . . ?
C6 C7 C8 C9 -0.4(5) . . . . ?
C7 C8 C9 C10 0.1(6) . . . . ?
C8 C9 C10 C5 -0.1(5) . . . . ?
C10 C5 C6 C1 179.7(2) . . . . ?
C10 C5 C6 C7 -0.6(3) . . . . ?
C11 C1 C2 C3 -171.76(17) . . . . ?
C11 C1 C2 C21 8.0(3) . . . . ?
C11 C1 C6 C5 172.22(17) . . . . ?
C11 C1 C6 C7 -7.5(3) . . . . ?
C11 C12 C13 C14 -1.7(3) . . . . ?
C11 C12 C30 O2 -119.4(2) . . . . ?
C11 C12 C30 N2 65.7(2) . . . . ?
C11 C16 C17 C18 179.7(2) . . . . ?
C12 C11 C16 C15 1.6(2) . . . . ?
C12 C11 C16 C17 -177.65(18) . . . . ?
C12 C13 C14 C15 1.2(3) . . . . ?
C13 C12 C30 O2 60.5(3) . . . . ?
C13 C12 C30 N2 -114.35(18) . . . . ?
C13 C14 C15 C16 0.8(3) . . . . ?
C13 C14 C15 C20 179.58(19) . . . . ?
C14 C15 C16 C11 -2.2(2) . . . . ?
C14 C15 C16 C17 177.12(19) . . . . ?
C14 C15 C20 C19 -176.8(2) . . . . ?
C15 C16 C17 C18 0.5(3) . . . . ?
C16 C11 C12 C13 0.3(2) . . . . ?
C16 C11 C12 C30 -179.76(15) . . . . ?
C16 C15 C20 C19 2.0(3) . . . . ?
C16 C17 C18 C19 0.6(4) . . . . ?
C17 C18 C19 C20 -0.4(4) . . . . ?
C18 C19 C20 C15 -1.0(4) . . . . ?
C20 C15 C16 C11 179.01(17) . . . . ?
C20 C15 C16 C17 -1.7(3) . . . . ?
C21 O1 C22 C23 6.7(2) . . . . ?
C21 N1 C23 C22 6.0(2) . . . . ?
C21 N1 C23 C24 -115.1(5) . . . . ?
C21 N1 C23 C24A -119.7(6) . . . . ?
C21 C2 C3 C4 -179.8(2) . . . . ?
C22 O1 C21 N1 -3.2(3) . . . . ?
C22 O1 C21 C2 -179.81(18) . . . . ?
C22 C23 C24 C25 136.4(6) . . . . ?
C22 C23 C24 C29 -44.0(9) . . . . ?
C22 C23 C24A C25A -50.3(10) . . . . ?
C22 C23 C24A C29A 135.6(6) . . . . ?
C23 N1 C21 O1 -2.0(3) . . . . ?
C23 N1 C21 C2 174.0(2) . . . . ?
C23 C24 C25 C26 179.6(12) . . . . ?
C23 C24 C29 C28 -179.6(12) . . . . ?
C23 C24A C25A C26A -173.9(13) . . . . ?
C23 C24A C29A C28A 174.2(12) . . . . ?
C24 C25 C26 C27 0.0 . . . . ?
C25 C24 C29 C28 0.0 . . . . ?
C25 C26 C27 C28 0.0 . . . . ?
C26 C27 C28 C29 0.0 . . . . ?
C27 C28 C29 C24 0.0 . . . . ?
C29 C24 C25 C26 0.0 . . . . ?
C30 N2 C31 C32 -152.1(2) . . . . ?
C30 N2 C31 C36 28.8(3) . . . . ?
C30 C12 C13 C14 178.35(17) . . . . ?
C31 N2 C30 O2 -7.4(4) . . . . ?
C31 N2 C30 C12 167.21(18) . . . . ?
C31 C32 C33 C34 0.9(4) . . . . ?
C32 C31 C36 C35 0.9(3) . . . . ?
C32 C33 C34 C35 -0.1(4) . . . . ?
C33 C34 C35 C36 -0.2(4) . . . . ?
C34 C35 C36 C31 -0.2(4) . . . . ?
C36 C31 C32 C33 -1.3(3) . . . . ?
C24A C25A C26A C27A 0.0 . . . . ?
C25A C24A C29A C28A 0.0 . . . . ?
C25A C26A C27A C28A 0.0 . . . . ?
C26A C27A C28A C29A 0.0 . . . . ?
C27A C28A C29A C24A 0.0 . . . . ?
C29A C24A C25A C26A 0.0 . . . . ?

loop_
_platon_squeeze_void_nr
_platon_squeeze_void_average_x
_platon_squeeze_void_average_y
_platon_squeeze_void_average_z
_platon_squeeze_void_volume
_platon_squeeze_void_count_electrons
_platon_squeeze_void_content
1 -0.333 0.333 0.539 432 54 ' '
